data_7705122
loop_
_publ_author_name
'Houlihan, Joanna C. C.'
'Moratti, Stephen C.'
'Hanton, Lyall R.'

_publ_section_title
;
 Formation of a robust, double-walled LiMOF from an L-shaped
 di-substituted N-heterocyclic adamantane-based ligand.
;
_journal_issue 34
_journal_name_full 'Dalton transactions (Cambridge, England : 2003)'
_journal_page_first 12009
_journal_page_last 12017
_journal_paper_doi 10.1039/d0dt02437f
_journal_volume 49
_journal_year 2020
_chemical_formula_sum 'C22 H26 N2 O6'
_chemical_formula_weight 414.45
_space_group_crystal_system monoclinic
_space_group_IT_number 15
_space_group_name_Hall '-C 2yc'
_space_group_name_H-M_alt 'C 1 2/c 1'
_atom_sites_solution_hydrogens mixed
_audit_creation_method SHELXL-2018/3
_audit_update_record
;
2020-08-03 deposited with the CCDC.	2020-08-12 downloaded from the CCDC.
;
_cell_angle_alpha 90
_cell_angle_beta 104.610(3)
_cell_angle_gamma 90
_cell_formula_units_Z 4
_cell_length_a 13.0100(3)
_cell_length_b 16.0496(4)
_cell_length_c 9.7656(2)
_cell_measurement_reflns_used 6876
_cell_measurement_temperature 100.01(10)
_cell_measurement_theta_max 72.6980
_cell_measurement_theta_min 4.4220
_cell_volume 1973.17(8)
_computing_cell_refinement 'CrysAlisPro 1.171.39.46e (Rigaku OD, 2018)'
_computing_data_collection 'CrysAlisPro 1.171.39.46e (Rigaku OD, 2018)'
_computing_data_reduction 'CrysAlisPro 1.171.39.46e (Rigaku OD, 2018)'
_computing_molecular_graphics SHELXTL
_computing_publication_material SHELXTL
_computing_structure_refinement 'SHELXL-2018/3 (Sheldrick, 2018)'
_computing_structure_solution 'SHELXT 2014/5 (Sheldrick, 2014)'
_diffrn_ambient_temperature 100.01(10)
_diffrn_detector_area_resol_mean 5.1725
_diffrn_measured_fraction_theta_full 0.999
_diffrn_measured_fraction_theta_max 0.990
_diffrn_measurement_device_type 'SuperNova, Dual, Cu at home/near, Atlas'
_diffrn_measurement_method '\w scans'
_diffrn_radiation_type CuK\a
_diffrn_radiation_wavelength 1.54184
_diffrn_reflns_av_R_equivalents 0.0310
_diffrn_reflns_av_unetI/netI 0.0214
_diffrn_reflns_Laue_measured_fraction_full 0.999
_diffrn_reflns_Laue_measured_fraction_max 0.990
_diffrn_reflns_limit_h_max 16
_diffrn_reflns_limit_h_min -15
_diffrn_reflns_limit_k_max 19
_diffrn_reflns_limit_k_min -19
_diffrn_reflns_limit_l_max 11
_diffrn_reflns_limit_l_min -12
_diffrn_reflns_number 9428
_diffrn_reflns_point_group_measured_fraction_full 0.999
_diffrn_reflns_point_group_measured_fraction_max 0.990
_diffrn_reflns_theta_full 67.684
_diffrn_reflns_theta_max 72.605
_diffrn_reflns_theta_min 4.464
_diffrn_source 'micro-focus sealed X-ray tube'
_exptl_absorpt_coefficient_mu 0.844
_exptl_absorpt_correction_T_max 1.00000
_exptl_absorpt_correction_T_min 0.72675
_exptl_absorpt_correction_type multi-scan
_exptl_absorpt_process_details
;
CrysAlisPro 1.171.39.46e (Rigaku Oxford Diffraction, 2018)
Empirical absorption correction using spherical harmonics,
 implemented in SCALE3 ABSPACK scaling algorithm.
;
_exptl_crystal_colour colourless
_exptl_crystal_density_diffrn 1.395
_exptl_crystal_description rhomboids
_exptl_crystal_F_000 880
_exptl_crystal_size_max 0.199
_exptl_crystal_size_mid 0.095
_exptl_crystal_size_min 0.067
_refine_diff_density_max 0.267
_refine_diff_density_min -0.327
_refine_diff_density_rms 0.069
_refine_ls_extinction_method none
_refine_ls_goodness_of_fit_ref 0.857
_refine_ls_hydrogen_treatment mixed
_refine_ls_matrix_type full
_refine_ls_number_parameters 145
_refine_ls_number_reflns 1938
_refine_ls_number_restraints 0
_refine_ls_restrained_S_all 0.857
_refine_ls_R_factor_all 0.0400
_refine_ls_R_factor_gt 0.0372
_refine_ls_shift/su_max 0.000
_refine_ls_shift/su_mean 0.000
_refine_ls_structure_factor_coef Fsqd
_refine_ls_weighting_details 'w=1/[\s^2^(Fo^2^)+(0.0946P)^2^+1.6723P] where P=(Fo^2^+2Fc^2^)/3'
_refine_ls_weighting_scheme calc
_refine_ls_wR_factor_gt 0.1113
_refine_ls_wR_factor_ref 0.1140
_reflns_Friedel_coverage 0.000
_reflns_number_gt 1806
_reflns_number_total 1938
_reflns_threshold_expression 'I > 2\s(I)'
_cod_data_source_file d0dt02437f2.cif
_cod_data_source_block CompoundL1
_cod_depositor_comments 'Adding full bibliography for 7705120--7705129.cif.'
_cod_original_cell_volume 1973.17(9)
_cod_original_sg_symbol_H-M 'C 2/c'
_cod_database_code 7705122
_shelx_shelxl_version_number 2018/3
_shelx_space_group_comment
;
The symmetry employed for this shelxl refinement is uniquely defined
by the following loop, which should always be used as a source of
symmetry information in preference to the above space-group names.
They are only intended as comments.
;
_exptl_absorpt_special_details
;
Empirical correction (ABSPACK) includes:
- Absorption correction using spherical harmonics
- Frame scaling
;

loop_
_space_group_symop_operation_xyz
'x, y, z'
'-x, y, -z+1/2'
'x+1/2, y+1/2, z'
'-x+1/2, y+1/2, -z+1/2'
'-x, -y, -z'
'x, -y, z-1/2'
'-x+1/2, -y+1/2, -z'
'x+1/2, -y+1/2, z-1/2'

loop_
_atom_site_label
_atom_site_type_symbol
_atom_site_fract_x
_atom_site_fract_y
_atom_site_fract_z
_atom_site_U_iso_or_equiv
_atom_site_adp_type
_atom_site_occupancy
_atom_site_site_symmetry_order
_atom_site_calc_flag
_atom_site_refinement_flags_posn
_atom_site_refinement_flags_adp
_atom_site_refinement_flags_occupancy
_atom_site_disorder_assembly
_atom_site_disorder_group
O1 O 0.30702(6) 0.35439(5) -0.01524(8) 0.0168(2) Uani 1 1 d . . . . .
H1 H 0.287457 0.381852 -0.087977 0.025 Uiso 1 1 calc R U . . .
O2 O 0.32033(7) 0.48013(5) 0.08645(8) 0.0201(2) Uani 1 1 d . . . . .
O3 O 0.22043(8) 0.41444(6) -0.25854(9) 0.0239(3) Uani 1 1 d . . . . .
N1 N 0.39593(7) 0.23057(6) 0.36079(9) 0.0128(2) Uani 1 1 d . . . . .
C2 C 0.36496(8) 0.35984(7) 0.23227(11) 0.0124(3) Uani 1 1 d . . . . .
C6 C 0.42844(8) 0.27345(7) 0.48304(11) 0.0113(3) Uani 1 1 d . . . . .
C1 C 0.32866(8) 0.40464(7) 0.09474(11) 0.0132(3) Uani 1 1 d . . . . .
C7 C 0.46395(8) 0.22049(7) 0.61606(10) 0.0112(3) Uani 1 1 d . . . . .
C4 C 0.39571(8) 0.40385(7) 0.35845(12) 0.0138(3) Uani 1 1 d . . . . .
H4 H 0.394415 0.461788 0.358348 0.017 Uiso 1 1 calc R U . . .
C3 C 0.36620(8) 0.27331(7) 0.23932(11) 0.0130(3) Uani 1 1 d . . . . .
H3 H 0.345271 0.243488 0.155225 0.016 Uiso 1 1 calc R U . . .
C8 C 0.55792(8) 0.16452(7) 0.60313(11) 0.0126(3) Uani 1 1 d . . . . .
H8A H 0.536493 0.129745 0.519539 0.015 Uiso 1 1 calc R U . . .
H8B H 0.616886 0.199017 0.593380 0.015 Uiso 1 1 calc R U . . .
C5 C 0.42829(8) 0.36039(7) 0.48425(11) 0.0138(3) Uani 1 1 d . . . . .
H5 H 0.450030 0.389043 0.569446 0.017 Uiso 1 1 calc R U . . .
C9 C 0.59280(8) 0.10952(7) 0.73511(11) 0.0135(3) Uani 1 1 d . . . . .
H9 H 0.652076 0.074115 0.725980 0.016 Uiso 1 1 calc R U . . .
C12 C 0.500000 0.27468(9) 0.750000 0.0109(3) Uani 1 2 d S T P . .
H12A H 0.441762 0.310206 0.759072 0.013 Uiso 0.5 1 calc R U P . .
H12B H 0.558237 0.310208 0.740929 0.013 Uiso 0.5 1 calc R U P . .
C11 C 0.62868(8) 0.16450(7) 0.86704(11) 0.0128(3) Uani 1 1 d . . . . .
H11A H 0.687977 0.198989 0.858488 0.015 Uiso 1 1 calc R U . . .
H11B H 0.652207 0.129628 0.950190 0.015 Uiso 1 1 calc R U . . .
C10 C 0.500000 0.05435(9) 0.750000 0.0150(3) Uani 1 2 d S T P . .
H10A H 0.522438 0.018925 0.832642 0.018 Uiso 0.5 1 calc R U P . .
H10B H 0.477564 0.018923 0.667359 0.018 Uiso 0.5 1 calc R U P . .
H20 H 0.1773(15) 0.3761(12) -0.311(2) 0.038(5) Uiso 1 1 d . . . . .
H21 H 0.2518(16) 0.4404(13) -0.310(2) 0.046(5) Uiso 1 1 d . . . . .

loop_
_atom_site_aniso_label
_atom_site_aniso_U_11
_atom_site_aniso_U_22
_atom_site_aniso_U_33
_atom_site_aniso_U_23
_atom_site_aniso_U_13
_atom_site_aniso_U_12
O1 0.0250(4) 0.0154(4) 0.0082(4) 0.0009(3) 0.0008(3) -0.0004(3)
O2 0.0341(5) 0.0135(5) 0.0129(4) 0.0018(3) 0.0065(3) -0.0002(3)
O3 0.0393(5) 0.0169(5) 0.0115(4) 0.0018(3) -0.0007(4) -0.0082(4)
N1 0.0145(5) 0.0139(5) 0.0097(5) -0.0002(3) 0.0023(3) -0.0003(3)
C2 0.0111(5) 0.0155(6) 0.0108(5) 0.0003(4) 0.0034(4) -0.0002(4)
C6 0.0097(5) 0.0148(6) 0.0096(5) -0.0004(4) 0.0027(4) -0.0003(4)
C1 0.0129(5) 0.0149(6) 0.0126(5) -0.0009(4) 0.0051(4) -0.0018(4)
C7 0.0133(5) 0.0114(5) 0.0085(5) -0.0001(4) 0.0020(4) -0.0001(4)
C4 0.0155(5) 0.0116(5) 0.0144(5) -0.0005(4) 0.0038(4) -0.0001(4)
C3 0.0137(5) 0.0156(6) 0.0097(5) -0.0017(4) 0.0027(4) -0.0012(4)
C8 0.0144(5) 0.0137(5) 0.0101(5) -0.0009(4) 0.0039(4) 0.0007(4)
C5 0.0155(5) 0.0151(6) 0.0102(5) -0.0019(4) 0.0024(4) -0.0004(4)
C9 0.0154(5) 0.0135(5) 0.0118(5) -0.0001(4) 0.0039(4) 0.0028(4)
C12 0.0125(7) 0.0109(7) 0.0090(7) 0.000 0.0022(5) 0.000
C11 0.0133(5) 0.0146(5) 0.0099(5) 0.0012(4) 0.0018(4) 0.0016(4)
C10 0.0214(8) 0.0111(7) 0.0122(7) 0.000 0.0039(6) 0.000

loop_
_atom_type_symbol
_atom_type_description
_atom_type_scat_dispersion_real
_atom_type_scat_dispersion_imag
_atom_type_scat_source
C C 0.0181 0.0091 'International Tables Vol C Tables 4.2.6.8 and 6.1.1.4'
H H 0.0000 0.0000 'International Tables Vol C Tables 4.2.6.8 and 6.1.1.4'
N N 0.0311 0.0180 'International Tables Vol C Tables 4.2.6.8 and 6.1.1.4'
O O 0.0492 0.0322 'International Tables Vol C Tables 4.2.6.8 and 6.1.1.4'

loop_
_geom_angle_atom_site_label_1
_geom_angle_atom_site_label_2
_geom_angle_atom_site_label_3
_geom_angle
_geom_angle_site_symmetry_1
_geom_angle_site_symmetry_3
_geom_angle_publ_flag
C1 O1 H1 109.5 . . ?
H20 O3 H21 109.3(18) . . ?
C3 N1 C6 118.55(9) . . ?
C4 C2 C3 117.84(9) . . ?
C4 C2 C1 120.58(10) . . ?
C3 C2 C1 121.56(9) . . ?
N1 C6 C5 121.09(9) . . ?
N1 C6 C7 115.44(9) . . ?
C5 C6 C7 123.47(9) . . ?
O2 C1 O1 123.97(10) . . ?
O2 C1 C2 122.85(10) . . ?
O1 C1 C2 113.18(9) . . ?
C6 C7 C12 111.75(9) . . ?
C6 C7 C11 109.79(8) . 2_656 ?
C12 C7 C11 108.42(7) . 2_656 ?
C6 C7 C8 109.27(8) . . ?
C12 C7 C8 108.60(7) . . ?
C11 C7 C8 108.95(9) 2_656 . ?
C5 C4 C2 119.13(10) . . ?
C5 C4 H4 120.4 . . ?
C2 C4 H4 120.4 . . ?
N1 C3 C2 123.53(9) . . ?
N1 C3 H3 118.2 . . ?
C2 C3 H3 118.2 . . ?
C9 C8 C7 109.75(8) . . ?
C9 C8 H8A 109.7 . . ?
C7 C8 H8A 109.7 . . ?
C9 C8 H8B 109.7 . . ?
C7 C8 H8B 109.7 . . ?
H8A C8 H8B 108.2 . . ?
C4 C5 C6 119.84(10) . . ?
C4 C5 H5 120.1 . . ?
C6 C5 H5 120.1 . . ?
C8 C9 C10 109.82(8) . . ?
C8 C9 C11 109.73(9) . . ?
C10 C9 C11 109.43(7) . . ?
C8 C9 H9 109.3 . . ?
C10 C9 H9 109.3 . . ?
C11 C9 H9 109.3 . . ?
C7 C12 C7 111.33(12) . 2_656 ?
C7 C12 H12A 109.4 . . ?
C7 C12 H12A 109.4 2_656 . ?
C7 C12 H12B 109.4 . . ?
C7 C12 H12B 109.4 2_656 . ?
H12A C12 H12B 108.0 . . ?
C9 C11 C7 110.11(8) . 2_656 ?
C9 C11 H11A 109.6 . . ?
C7 C11 H11A 109.6 2_656 . ?
C9 C11 H11B 109.6 . . ?
C7 C11 H11B 109.6 2_656 . ?
H11A C11 H11B 108.2 . . ?
C9 C10 C9 109.45(12) . 2_656 ?
C9 C10 H10A 109.8 . . ?
C9 C10 H10A 109.8 2_656 . ?
C9 C10 H10B 109.8 . . ?
C9 C10 H10B 109.8 2_656 . ?
H10A C10 H10B 108.2 . . ?

loop_
_geom_bond_atom_site_label_1
_geom_bond_atom_site_label_2
_geom_bond_distance
_geom_bond_site_symmetry_2
_geom_bond_publ_flag
O1 C1 1.3156(13) . ?
O1 H1 0.8200 . ?
O2 C1 1.2173(14) . ?
O3 H20 0.90(2) . ?
O3 H21 0.83(2) . ?
N1 C3 1.3401(14) . ?
N1 C6 1.3501(14) . ?
C2 C4 1.3888(15) . ?
C2 C3 1.3903(16) . ?
C2 C1 1.4913(14) . ?
C6 C5 1.3955(16) . ?
C6 C7 1.5234(14) . ?
C7 C12 1.5420(13) . ?
C7 C11 1.5451(14) 2_656 ?
C7 C8 1.5477(14) . ?
C4 C5 1.3830(15) . ?
C4 H4 0.9300 . ?
C3 H3 0.9300 . ?
C8 C9 1.5334(14) . ?
C8 H8A 0.9700 . ?
C8 H8B 0.9700 . ?
C5 H5 0.9300 . ?
C9 C10 1.5335(13) . ?
C9 C11 1.5340(14) . ?
C9 H9 0.9800 . ?
C12 H12A 0.9700 . ?
C12 H12B 0.9700 . ?
C11 H11A 0.9700 . ?
C11 H11B 0.9700 . ?
C10 H10A 0.9700 . ?
C10 H10B 0.9700 . ?
